data_7010712
loop_
_publ_author_name
'Sun, Daofeng'
'Cao, Rong'
'Liang, Yucang'
'Shi, Qian'
'Su, Weiping'
'Hong, Maochun'

_publ_section_title
;
 Hydrothermal syntheses, structures and properties of
 terephthalate-bridged polymeric complexes with zig-zag chain and
 channel structures
;
_journal_issue 16
_journal_name_full 'Journal of the Chemical Society, Dalton Transactions'
_journal_page_first 2335
_journal_paper_doi 10.1039/b102888j
_journal_year 2001
_chemical_formula_moiety 'C20 H14 Co N2 O5 '
_chemical_formula_sum 'C20 H14 Co N2 O5'
_chemical_formula_weight 421.27
_space_group_IT_number 2
_symmetry_cell_setting triclinic
_symmetry_Int_Tables_number 2
_symmetry_space_group_name_Hall '-P 1'
_symmetry_space_group_name_H-M 'P -1'
_audit_creation_date 'Sun Mar 12 09:33:45 2001'
_audit_creation_method 'from TEXRAY.INF file'
_cell_angle_alpha 112.207(2)
_cell_angle_beta 94.849(3)
_cell_angle_gamma 114.170(4)
_cell_formula_units_Z 2
_cell_length_a 9.279(1)
_cell_length_b 10.3777(9)
_cell_length_c 11.271(1)
_cell_measurement_reflns_used 0
_cell_measurement_temperature 193.2
_cell_measurement_theta_max 0.0
_cell_measurement_theta_min 0.0
_cell_volume 879.19(15)
_computing_cell_refinement 'MSC/AFC Diffractometer Control'
_computing_data_collection 'MSC/AFC Diffractometer Control'
_computing_data_reduction teXsan
_computing_publication_material teXsan
_computing_structure_refinement teXsan
_diffrn_ambient_temperature 193.2
_diffrn_measurement_device_type 'Rigaku unknown'
_diffrn_orient_matrix_UB_11 0.00000
_diffrn_orient_matrix_UB_12 0.00000
_diffrn_orient_matrix_UB_13 0.00000
_diffrn_orient_matrix_UB_21 0.00000
_diffrn_orient_matrix_UB_22 0.00000
_diffrn_orient_matrix_UB_23 0.00000
_diffrn_orient_matrix_UB_31 0.00000
_diffrn_orient_matrix_UB_32 0.00000
_diffrn_orient_matrix_UB_33 0.00000
_diffrn_radiation_detector 'scintillation counter'
_diffrn_radiation_monochromator graphite
_diffrn_radiation_source 'Rigaku sealed tube'
_diffrn_radiation_type 'Mo K\a'
_diffrn_radiation_wavelength 0.7107
_diffrn_reflns_av_R_equivalents 0.000
_diffrn_reflns_av_sigmaI/netI 0.021
_diffrn_reflns_limit_h_max 12
_diffrn_reflns_limit_h_min 0
_diffrn_reflns_limit_k_max 11
_diffrn_reflns_limit_k_min -13
_diffrn_reflns_limit_l_max 14
_diffrn_reflns_limit_l_min -14
_diffrn_reflns_number 3961
_diffrn_reflns_reduction_process 'Lp corrections applied'
_diffrn_reflns_theta_max 0.00
_diffrn_reflns_theta_min 0.00
_diffrn_standards_decay_% 0.00
_diffrn_standards_interval_count 0
_diffrn_standards_number 0
_exptl_absorpt_coefficient_mu 1.013
_exptl_absorpt_correction_type none
_exptl_crystal_colour violet-red
_exptl_crystal_density_diffrn 1.591
_exptl_crystal_density_method 'not measured'
_exptl_crystal_description rhombic
_exptl_crystal_F_000 430.00
_exptl_crystal_size_max 0.250
_exptl_crystal_size_mid 0.200
_exptl_crystal_size_min 0.150
_refine_diff_density_max 0.39
_refine_diff_density_min -0.21
_refine_ls_extinction_method none
_refine_ls_goodness_of_fit_ref 2.516
_refine_ls_hydrogen_treatment noref
_refine_ls_matrix_type full
_refine_ls_number_constraints 0
_refine_ls_number_parameters 253
_refine_ls_number_reflns 3450
_refine_ls_number_restraints 0
_refine_ls_R_factor_all 0.0310
_refine_ls_R_factor_gt 0.0310
_refine_ls_shift/su_max 0.0010
_refine_ls_shift/su_mean 0.0000
_refine_ls_structure_factor_coef F
_refine_ls_weighting_details 'w = 1/[\s^2^(Fo) + 0.00010|Fo|^2^]'
_refine_ls_weighting_scheme calc
_refine_ls_wR_factor_gt 0.0406
_refine_ls_wR_factor_ref 0.0406
_reflns_number_gt 3450
_reflns_number_total 3961
_reflns_threshold_expression >2.0sigma(I)
_cod_data_source_file b102888j.txt
_cod_data_source_block '[Co(ta)(phen)(H2O)]n'
_cod_depositor_comments
;
The following automatic conversions were performed:
'_reflns_observed_expression' tag replaced with
'_reflns_threshold_expression' tag as specified in the replacement
file
'cod-tools/trunk/perl-scripts/inputs/replacement_tags.lst'.

'_atom_site_calc_flags'
tag replaced with '_atom_site_calc_flag' tag as specified in the
replacement file
'cod-tools/trunk/perl-scripts/inputs/replacement_tags.lst'.

'_atom_type_scat_imag'
tag replaced with '_atom_type_scat_dispersion_imag' tag as specified
in the replacement file
'cod-tools/trunk/perl-scripts/inputs/replacement_tags.lst'.

Automatic conversion script
Id: cif_correct_tags 3137 2015-03-23 15:08:43Z antanas 
;
_cod_original_cell_volume 879.2(2)
_cod_original_sg_symbol_H-M 'P -1         '
_cod_original_formula_sum 'C20 H14 Co N2 O5 '
_cod_database_code 7010712

loop_
_symmetry_equiv_pos_as_xyz
x,y,z
-x,-y,-z

loop_
_atom_site_label
_atom_site_type_symbol
_atom_site_fract_x
_atom_site_fract_y
_atom_site_fract_z
_atom_site_U_iso_or_equiv
_atom_site_adp_type
_atom_site_occupancy
_atom_site_calc_flag
_atom_site_refinement_flags
_atom_site_disorder_assembly
_atom_site_disorder_group
Co Co -0.01593(3) 0.88959(3) 0.21412(3) 0.02016(8) Uani 1.00 d . . .
O O -0.1842(2) 0.7903(2) 0.3035(1) 0.0254(4) Uani 1.00 d . . .
O(11) O 0.1898(2) 1.0971(2) 0.2612(1) 0.0285(4) Uani 1.00 d . . .
O(12) O 0.1069(2) 1.1550(2) 0.4415(1) 0.0328(4) Uani 1.00 d . . .
O(21) O -0.1834(2) 0.9226(2) 0.1230(1) 0.0267(4) Uani 1.00 d . . .
O(22) O -0.3231(2) 0.9532(2) 0.2744(1) 0.0324(5) Uani 1.00 d . . .
N(1) N 0.1368(2) 0.8055(2) 0.2774(2) 0.0236(5) Uani 1.00 d . . .
N(2) N 0.0191(2) 0.7643(2) 0.0339(2) 0.0217(4) Uani 1.00 d . . .
C(1) C 0.1975(3) 0.8301(3) 0.3998(2) 0.0320(6) Uani 1.00 d . . .
C(01) C 0.1875(2) 0.7287(2) 0.1772(2) 0.0223(5) Uani 1.00 d . . .
C(2) C 0.3092(3) 0.7810(3) 0.4288(2) 0.0390(7) Uani 1.00 d . . .
C(02) C 0.1237(2) 0.7060(2) 0.0457(2) 0.0215(5) Uani 1.00 d . . .
C(3) C 0.3598(3) 0.7034(3) 0.3283(3) 0.0372(7) Uani 1.00 d . . .
C(4) C 0.2989(3) 0.6740(2) 0.1968(2) 0.0283(6) Uani 1.00 d . . .
C(5) C 0.3444(3) 0.5945(3) 0.0845(3) 0.0343(7) Uani 1.00 d . . .
C(6) C 0.2848(3) 0.5734(3) -0.0384(2) 0.0328(6) Uani 1.00 d . . .
C(7) C 0.1730(3) 0.6296(2) -0.0620(2) 0.0259(6) Uani 1.00 d . . .
C(8) C 0.1101(3) 0.6166(3) -0.1864(2) 0.0319(6) Uani 1.00 d . . .
C(9) C 0.0073(3) 0.6776(3) -0.1974(2) 0.0325(6) Uani 1.00 d . . .
C(10) C -0.0359(3) 0.7505(2) -0.0855(2) 0.0276(6) Uani 1.00 d . . .
C(11) C 0.2080(2) 1.1915(2) 0.3781(2) 0.0203(5) Uani 1.00 d . . .
C(12) C 0.3585(2) 1.3516(2) 0.4410(2) 0.0182(5) Uani 1.00 d . . .
C(13) C 0.3792(3) 1.4680(2) 0.5647(2) 0.0246(5) Uani 1.00 d . . .
C(14) C 0.5194(3) 1.6147(2) 0.6234(2) 0.0250(5) Uani 1.00 d . . .
C(21) C -0.2945(2) 0.9502(2) 0.1672(2) 0.0211(5) Uani 1.00 d . . .
C(22) C -0.4004(2) 0.9772(2) 0.0811(2) 0.0191(5) Uani 1.00 d . . .
C(23) C -0.3862(2) 0.9549(2) -0.0461(2) 0.0205(5) Uani 1.00 d . . .
C(24) C -0.4847(2) 0.9776(2) -0.1265(2) 0.0209(5) Uani 1.00 d . . .
H(1) H 0.1625 0.8842 0.4717 0.0382 Uiso 1.00 calc . . .
H(2) H 0.3504 0.8019 0.5188 0.0463 Uiso 1.00 calc . . .
H(3) H 0.4356 0.6675 0.3473 0.0446 Uiso 1.00 calc . . .
H(5) H 0.4205 0.5567 0.0975 0.0407 Uiso 1.00 calc . . .
H(6) H 0.3165 0.5185 -0.1123 0.0392 Uiso 1.00 calc . . .
H(8) H 0.1384 0.5640 -0.2643 0.0372 Uiso 1.00 calc . . .
H(9) H -0.0343 0.6706 -0.2820 0.0387 Uiso 1.00 calc . . .
H(10) H -0.1083 0.7939 -0.0938 0.0326 Uiso 1.00 calc . . .
H(13A) H 0.5321 1.6937 0.7086 0.0289 Uiso 1.00 calc . . .
H(13B) H 0.5321 1.6937 0.7086 0.0289 Uiso 1.00 calc . . .
H(23) H -0.3069 0.9241 -0.0772 0.0236 Uiso 1.00 calc . . .
H(24) H -0.4749 0.9619 -0.2145 0.0251 Uiso 1.00 calc . . .

loop_
_atom_site_aniso_label
_atom_site_aniso_U_11
_atom_site_aniso_U_22
_atom_site_aniso_U_33
_atom_site_aniso_U_12
_atom_site_aniso_U_13
_atom_site_aniso_U_23
Co 0.0191(2) 0.0222(2) 0.0210(2) 0.0099(1) 0.0075(1) 0.0109(1)
O 0.0272(8) 0.0260(7) 0.0226(8) 0.0095(6) 0.0102(6) 0.0134(6)
O(11) 0.0267(8) 0.0223(7) 0.0236(8) 0.0067(6) 0.0071(7) 0.0034(6)
O(12) 0.0239(8) 0.0376(9) 0.0243(8) 0.0029(7) 0.0062(7) 0.0150(7)
O(21) 0.0243(8) 0.0428(9) 0.0281(8) 0.0221(7) 0.0140(7) 0.0222(7)
O(22) 0.0327(9) 0.054(1) 0.0222(8) 0.0277(8) 0.0125(7) 0.0193(8)
N(1) 0.0247(10) 0.0252(9) 0.0209(9) 0.0118(8) 0.0055(8) 0.0107(8)
N(2) 0.0193(9) 0.0206(8) 0.0216(9) 0.0075(7) 0.0035(7) 0.0086(7)
C(1) 0.036(1) 0.035(1) 0.025(1) 0.018(1) 0.007(1) 0.012(1)
C(01) 0.021(1) 0.0193(10) 0.025(1) 0.0073(8) 0.0056(9) 0.0106(9)
C(2) 0.043(2) 0.048(1) 0.031(1) 0.025(1) 0.003(1) 0.020(1)
C(02) 0.020(1) 0.0171(9) 0.024(1) 0.0062(8) 0.0052(9) 0.0080(9)
C(3) 0.035(1) 0.043(1) 0.042(1) 0.024(1) 0.005(1) 0.021(1)
C(4) 0.026(1) 0.028(1) 0.034(1) 0.0141(10) 0.008(1) 0.016(1)
C(5) 0.034(1) 0.032(1) 0.044(1) 0.022(1) 0.013(1) 0.015(1)
C(6) 0.035(1) 0.028(1) 0.037(1) 0.019(1) 0.016(1) 0.010(1)
C(7) 0.027(1) 0.0186(10) 0.027(1) 0.0091(9) 0.0094(10) 0.0066(9)
C(8) 0.037(1) 0.029(1) 0.021(1) 0.013(1) 0.011(1) 0.0056(9)
C(9) 0.037(1) 0.037(1) 0.020(1) 0.016(1) 0.005(1) 0.0111(10)
C(10) 0.025(1) 0.028(1) 0.025(1) 0.0108(9) 0.0033(9) 0.0108(10)
C(11) 0.020(1) 0.0219(10) 0.021(1) 0.0101(8) 0.0036(9) 0.0112(9)
C(12) 0.018(1) 0.0200(9) 0.0174(10) 0.0092(8) 0.0047(8) 0.0094(8)
C(13) 0.024(1) 0.026(1) 0.021(1) 0.0097(9) 0.0127(9) 0.0094(9)
C(14) 0.027(1) 0.022(1) 0.019(1) 0.0103(9) 0.0103(9) 0.0031(9)
C(21) 0.018(1) 0.0221(10) 0.020(1) 0.0081(8) 0.0052(9) 0.0081(9)
C(22) 0.016(1) 0.0184(10) 0.0187(10) 0.0060(8) 0.0048(8) 0.0063(8)
C(23) 0.017(1) 0.0233(10) 0.021(1) 0.0106(8) 0.0084(8) 0.0079(9)
C(24) 0.021(1) 0.0235(10) 0.0169(10) 0.0103(8) 0.0083(8) 0.0078(8)

loop_
_atom_type_symbol
_atom_type_description
_atom_type_scat_dispersion_real
_atom_type_scat_dispersion_imag
_atom_type_scat_source
Co Co 0.349 0.972
;International Tables for Crystallography
(1992, Vol. C, Tables 4.2.6.8 and 6.1.1.1)
;
O O 0.011 0.006
;International Tables for Crystallography
(1992, Vol. C, Tables 4.2.6.8 and 6.1.1.1)
;
C C 0.003 0.002
;International Tables for Crystallography
(1992, Vol. C, Tables 4.2.6.8 and 6.1.1.1)
;
H H 0.000 0.000
;International Tables for Crystallography
(1992, Vol. C, Table 6.1.1.2)
;
N N 0.006 0.003
;International Tables for Crystallography
(1992, Vol. C, Tables 4.2.6.8 and 6.1.1.1)
;

loop_
_geom_angle_atom_site_label_1
_geom_angle_atom_site_label_2
_geom_angle_atom_site_label_3
_geom_angle
_geom_angle_site_symmetry_1
_geom_angle_site_symmetry_2
_geom_angle_site_symmetry_3
_geom_angle_publ_flag
O Co O(11) 139.32(6) 1_555 1_555 1_555 yes
O Co O(21) 89.05(6) 1_555 1_555 1_555 yes
O Co N(1) 89.64(6) 1_555 1_555 1_555 yes
O Co N(2) 125.42(6) 1_555 1_555 1_555 yes
O(11) Co O(21) 99.42(6) 1_555 1_555 1_555 yes
O(11) Co N(1) 89.30(6) 1_555 1_555 1_555 yes
O(11) Co N(2) 94.03(6) 1_555 1_555 1_555 yes
O(21) Co N(1) 168.01(6) 1_555 1_555 1_555 yes
O(21) Co N(2) 92.95(6) 1_555 1_555 1_555 yes
N(1) Co N(2) 78.15(6) 1_555 1_555 1_555 yes
Co O(11) C(11) 106.5(1) 1_555 1_555 1_555 yes
Co O(21) C(21) 127.1(1) 1_555 1_555 1_555 yes
Co N(1) C(1) 129.1(1) 1_555 1_555 1_555 yes
Co N(1) C(01) 113.0(1) 1_555 1_555 1_555 yes
C(1) N(1) C(01) 117.6(2) 1_555 1_555 1_555 yes
Co N(2) C(02) 114.8(1) 1_555 1_555 1_555 yes
Co N(2) C(10) 127.1(1) 1_555 1_555 1_555 yes
C(02) N(2) C(10) 117.7(2) 1_555 1_555 1_555 yes
N(1) C(1) C(2) 123.0(2) 1_555 1_555 1_555 yes
N(1) C(1) H(1) 118.5(2) 1_555 1_555 1_555 no
C(2) C(1) H(1) 118.5(2) 1_555 1_555 1_555 no
N(1) C(01) C(02) 117.1(2) 1_555 1_555 1_555 yes
N(1) C(01) C(4) 123.3(2) 1_555 1_555 1_555 yes
C(02) C(01) C(4) 119.6(2) 1_555 1_555 1_555 yes
C(1) C(2) C(3) 119.5(2) 1_555 1_555 1_555 yes
C(1) C(2) H(2) 120.2(2) 1_555 1_555 1_555 no
C(3) C(2) H(2) 120.4(2) 1_555 1_555 1_555 no
N(2) C(02) C(01) 116.7(2) 1_555 1_555 1_555 yes
N(2) C(02) C(7) 123.3(2) 1_555 1_555 1_555 yes
C(01) C(02) C(7) 120.0(2) 1_555 1_555 1_555 yes
C(2) C(3) C(4) 119.7(2) 1_555 1_555 1_555 yes
C(2) C(3) H(3) 120.0(2) 1_555 1_555 1_555 no
C(4) C(3) H(3) 120.3(2) 1_555 1_555 1_555 no
C(01) C(4) C(3) 116.8(2) 1_555 1_555 1_555 yes
C(01) C(4) C(5) 118.9(2) 1_555 1_555 1_555 yes
C(3) C(4) C(5) 124.3(2) 1_555 1_555 1_555 yes
C(4) C(5) C(6) 121.4(2) 1_555 1_555 1_555 yes
C(4) C(5) H(5) 119.2(2) 1_555 1_555 1_555 no
C(6) C(5) H(5) 119.4(2) 1_555 1_555 1_555 no
C(5) C(6) C(7) 121.3(2) 1_555 1_555 1_555 yes
C(5) C(6) H(6) 119.7(2) 1_555 1_555 1_555 no
C(7) C(6) H(6) 119.0(2) 1_555 1_555 1_555 no
C(02) C(7) C(6) 118.7(2) 1_555 1_555 1_555 yes
C(02) C(7) C(8) 116.7(2) 1_555 1_555 1_555 yes
C(6) C(7) C(8) 124.5(2) 1_555 1_555 1_555 yes
C(7) C(8) C(9) 119.8(2) 1_555 1_555 1_555 yes
C(7) C(8) H(8) 120.4(2) 1_555 1_555 1_555 no
C(9) C(8) H(8) 119.7(2) 1_555 1_555 1_555 no
C(8) C(9) C(10) 119.6(2) 1_555 1_555 1_555 yes
C(8) C(9) H(9) 120.0(2) 1_555 1_555 1_555 no
C(10) C(9) H(9) 120.4(2) 1_555 1_555 1_555 no
N(2) C(10) C(9) 122.9(2) 1_555 1_555 1_555 yes
N(2) C(10) H(10) 118.0(2) 1_555 1_555 1_555 no
C(9) C(10) H(10) 119.2(2) 1_555 1_555 1_555 no
O(11) C(11) O(12) 122.1(2) 1_555 1_555 1_555 yes
O(11) C(11) C(12) 117.4(2) 1_555 1_555 1_555 yes
O(12) C(11) C(12) 120.5(2) 1_555 1_555 1_555 yes
C(11) C(12) C(13) 120.7(2) 1_555 1_555 1_555 yes
C(11) C(12) C(14) 120.4(2) 1_555 1_555 2_686 yes
C(13) C(12) C(14) 118.9(2) 1_555 1_555 2_686 yes
C(12) C(13) C(14) 120.6(2) 1_555 1_555 1_555 yes
C(12) C(13) H(13) 119.9(2) 1_555 1_555 1_555 no
C(14) C(13) H(13) 119.6(2) 1_555 1_555 1_555 no
C(12) C(14) C(13) 120.6(2) 2_686 1_555 1_555 yes
C(12) C(14) H(13) 119.7(2) 2_686 1_555 1_555 no
C(13) C(14) H(13) 119.7(2) 1_555 1_555 1_555 no
O(21) C(21) O(22) 124.9(2) 1_555 1_555 1_555 yes
O(21) C(21) C(22) 116.5(2) 1_555 1_555 1_555 yes
O(22) C(21) C(22) 118.6(2) 1_555 1_555 1_555 yes
C(21) C(22) C(23) 120.2(2) 1_555 1_555 1_555 yes
C(21) C(22) C(24) 120.6(2) 1_555 1_555 2_475 yes
C(23) C(22) C(24) 119.2(2) 1_555 1_555 2_475 yes
C(22) C(23) C(24) 120.5(2) 1_555 1_555 1_555 yes
C(22) C(23) H(23) 119.1(2) 1_555 1_555 1_555 no
C(24) C(23) H(23) 120.5(2) 1_555 1_555 1_555 no
C(22) C(24) C(23) 120.3(2) 2_475 1_555 1_555 yes
C(22) C(24) H(24) 119.3(2) 2_475 1_555 1_555 no
C(23) C(24) H(24) 120.3(2) 1_555 1_555 1_555 no

loop_
_geom_bond_atom_site_label_1
_geom_bond_atom_site_label_2
_geom_bond_distance
_geom_bond_site_symmetry_1
_geom_bond_site_symmetry_2
_geom_bond_publ_flag
Co O 2.061(1) 1_555 1_555 yes
Co O(11) 2.040(1) 1_555 1_555 yes
Co O(21) 2.005(1) 1_555 1_555 yes
Co N(1) 2.143(2) 1_555 1_555 yes
Co N(2) 2.094(2) 1_555 1_555 yes
O(11) C(11) 1.255(2) 1_555 1_555 yes
O(12) C(11) 1.249(2) 1_555 1_555 yes
O(21) C(21) 1.271(2) 1_555 1_555 yes
O(22) C(21) 1.250(2) 1_555 1_555 yes
N(1) C(1) 1.331(3) 1_555 1_555 yes
N(1) C(01) 1.359(3) 1_555 1_555 yes
N(2) C(02) 1.359(3) 1_555 1_555 yes
N(2) C(10) 1.330(3) 1_555 1_555 yes
C(1) C(2) 1.394(3) 1_555 1_555 yes
C(01) C(02) 1.441(3) 1_555 1_555 yes
C(01) C(4) 1.405(3) 1_555 1_555 yes
C(2) C(3) 1.364(4) 1_555 1_555 yes
C(02) C(7) 1.405(3) 1_555 1_555 yes
C(3) C(4) 1.409(3) 1_555 1_555 yes
C(4) C(5) 1.432(3) 1_555 1_555 yes
C(5) C(6) 1.347(3) 1_555 1_555 yes
C(6) C(7) 1.433(3) 1_555 1_555 yes
C(7) C(8) 1.407(3) 1_555 1_555 yes
C(8) C(9) 1.363(3) 1_555 1_555 yes
C(9) C(10) 1.392(3) 1_555 1_555 yes
C(11) C(12) 1.502(3) 1_555 1_555 yes
C(12) C(13) 1.390(3) 1_555 1_555 yes
C(12) C(14) 1.393(3) 1_555 2_686 yes
C(13) C(14) 1.385(3) 1_555 1_555 yes
C(21) C(22) 1.502(3) 1_555 1_555 yes
C(22) C(23) 1.390(3) 1_555 1_555 yes
C(22) C(24) 1.393(3) 1_555 2_475 yes
C(23) C(24) 1.381(3) 1_555 1_555 yes

loop_
_geom_contact_atom_site_label_1
_geom_contact_atom_site_label_2
_geom_contact_distance
_geom_contact_site_symmetry_1
_geom_contact_site_symmetry_2
_geom_contact_publ_flag
O O(12) 2.681(2) 1_555 2_576 ?
O C(13) 3.487(2) 1_555 2_576 ?
O C(6) 3.487(3) 1_555 2_565 ?
O C(11) 3.552(2) 1_555 2_576 ?
O(11) C(23) 3.171(2) 1_555 2_575 ?
O(11) C(24) 3.455(3) 1_555 2_575 ?
O(11) C(10) 3.494(3) 1_555 2_575 ?
O(12) C(1) 3.494(3) 1_555 2_576 ?
O(21) C(10) 3.377(3) 1_555 2_575 ?
O(21) C(9) 3.490(3) 1_555 2_575 ?
O(22) C(4) 3.272(3) 1_555 1_455 ?
O(22) C(1) 3.285(3) 1_555 2_576 ?
O(22) C(3) 3.316(3) 1_555 1_455 ?
O(22) C(5) 3.378(3) 1_555 1_455 ?
O(22) C(2) 3.389(3) 1_555 2_576 ?
N(2) C(23) 3.406(3) 1_555 2_575 ?
N(2) C(5) 3.496(3) 1_555 2_565 ?
N(2) C(6) 3.508(3) 1_555 2_565 ?
C(01) C(24) 3.452(3) 1_555 2_575 ?
C(01) C(7) 3.483(3) 1_555 2_565 ?
C(01) C(8) 3.565(3) 1_555 2_565 ?
C(02) C(24) 3.324(3) 1_555 2_575 ?
C(02) C(23) 3.359(3) 1_555 2_575 ?
C(02) C(7) 3.530(3) 1_555 2_565 ?
C(02) C(02) 3.584(4) 1_555 2_565 ?
C(4) C(9) 3.594(3) 1_555 2_565 ?
C(5) C(21) 3.530(3) 1_555 1_655 ?
C(5) C(10) 3.558(3) 1_555 2_565 ?
C(6) C(22) 3.599(3) 1_555 1_655 ?
C(7) C(24) 3.501(3) 1_555 2_575 ?
C(7) C(23) 3.553(3) 1_555 2_575 ?
C(8) C(22) 3.580(3) 1_555 2_575 ?
C(9) C(21) 3.545(3) 1_555 2_575 ?
C(9) C(22) 3.578(3) 1_555 2_575 ?
C(10) C(23) 3.559(3) 1_555 2_575 ?

loop_
_geom_torsion_atom_site_label_1
_geom_torsion_atom_site_label_2
_geom_torsion_atom_site_label_3
_geom_torsion_atom_site_label_4
_geom_torsion
_geom_torsion_site_symmetry_1
_geom_torsion_site_symmetry_2
_geom_torsion_site_symmetry_3
_geom_torsion_site_symmetry_4
_geom_torsion_publ_flag
Co O(11) C(11) O(12) -3.2(2) 1_555 1_555 1_555 1_555 yes
Co O(11) C(11) C(12) 176.2(1) 1_555 1_555 1_555 1_555 yes
Co O(21) C(21) O(22) -4.0(3) 1_555 1_555 1_555 1_555 yes
Co O(21) C(21) C(22) 177.5(1) 1_555 1_555 1_555 1_555 yes
Co N(1) C(1) C(2) -173.4(2) 1_555 1_555 1_555 1_555 yes
Co N(1) C(01) C(02) -4.2(2) 1_555 1_555 1_555 1_555 yes
Co N(1) C(01) C(4) 174.9(2) 1_555 1_555 1_555 1_555 yes
Co N(2) C(02) C(01) 3.8(2) 1_555 1_555 1_555 1_555 yes
Co N(2) C(02) C(7) -174.8(1) 1_555 1_555 1_555 1_555 yes
Co N(2) C(10) C(9) 173.5(2) 1_555 1_555 1_555 1_555 yes
O Co O(11) C(11) -5.6(2) 1_555 1_555 1_555 1_555 yes
O Co O(21) C(21) 31.6(2) 1_555 1_555 1_555 1_555 yes
O Co N(1) C(1) -55.3(2) 1_555 1_555 1_555 1_555 yes
O Co N(1) C(01) 131.1(1) 1_555 1_555 1_555 1_555 yes
O Co N(2) C(02) -85.5(1) 1_555 1_555 1_555 1_555 yes
O Co N(2) C(10) 101.8(2) 1_555 1_555 1_555 1_555 yes
O(11) Co O(21) C(21) -108.4(2) 1_555 1_555 1_555 1_555 yes
O(11) Co N(1) C(1) 84.0(2) 1_555 1_555 1_555 1_555 yes
O(11) Co N(1) C(01) -89.6(1) 1_555 1_555 1_555 1_555 yes
O(11) Co N(2) C(02) 83.9(1) 1_555 1_555 1_555 1_555 yes
O(11) Co N(2) C(10) -88.8(2) 1_555 1_555 1_555 1_555 yes
O(11) C(11) C(12) C(13) 173.6(2) 1_555 1_555 1_555 1_555 yes
O(11) C(11) C(12) C(14) -7.0(3) 1_555 1_555 1_555 2_686 yes
O(12) C(11) C(12) C(13) -7.0(3) 1_555 1_555 1_555 1_555 yes
O(12) C(11) C(12) C(14) 172.3(2) 1_555 1_555 1_555 2_686 yes
O(21) Co O(11) C(11) 94.0(1) 1_555 1_555 1_555 1_555 yes
O(21) Co N(1) C(1) -139.0(3) 1_555 1_555 1_555 1_555 yes
O(21) Co N(1) C(01) 47.4(4) 1_555 1_555 1_555 1_555 yes
O(21) Co N(2) C(02) -176.5(1) 1_555 1_555 1_555 1_555 yes
O(21) Co N(2) C(10) 10.8(2) 1_555 1_555 1_555 1_555 yes
O(21) C(21) C(22) C(23) 6.8(3) 1_555 1_555 1_555 1_555 yes
O(21) C(21) C(22) C(24) -174.1(2) 1_555 1_555 1_555 2_475 yes
O(22) C(21) C(22) C(23) -171.8(2) 1_555 1_555 1_555 1_555 yes
O(22) C(21) C(22) C(24) 7.3(3) 1_555 1_555 1_555 2_475 yes
N(1) Co O(11) C(11) -94.2(1) 1_555 1_555 1_555 1_555 yes
N(1) Co O(21) C(21) 115.4(3) 1_555 1_555 1_555 1_555 yes
N(1) Co N(2) C(02) -4.6(1) 1_555 1_555 1_555 1_555 yes
N(1) Co N(2) C(10) -177.3(2) 1_555 1_555 1_555 1_555 yes
N(1) C(1) C(2) C(3) -0.3(4) 1_555 1_555 1_555 1_555 yes
N(1) C(01) C(02) N(2) 0.4(3) 1_555 1_555 1_555 1_555 yes
N(1) C(01) C(02) C(7) 179.1(2) 1_555 1_555 1_555 1_555 yes
N(1) C(01) C(4) C(3) -0.6(3) 1_555 1_555 1_555 1_555 yes
N(1) C(01) C(4) C(5) 180.0(2) 1_555 1_555 1_555 1_555 yes
N(2) Co O(11) C(11) -172.3(1) 1_555 1_555 1_555 1_555 yes
N(2) Co O(21) C(21) 157.0(2) 1_555 1_555 1_555 1_555 yes
N(2) Co N(1) C(1) 178.3(2) 1_555 1_555 1_555 1_555 yes
N(2) Co N(1) C(01) 4.7(1) 1_555 1_555 1_555 1_555 yes
N(2) C(02) C(01) C(4) -178.7(2) 1_555 1_555 1_555 1_555 yes
N(2) C(02) C(7) C(6) 179.6(2) 1_555 1_555 1_555 1_555 yes
N(2) C(02) C(7) C(8) 0.8(3) 1_555 1_555 1_555 1_555 yes
N(2) C(10) C(9) C(8) 0.1(3) 1_555 1_555 1_555 1_555 yes
C(1) N(1) C(01) C(02) -178.6(2) 1_555 1_555 1_555 1_555 yes
C(1) N(1) C(01) C(4) 0.5(3) 1_555 1_555 1_555 1_555 yes
C(1) C(2) C(3) C(4) 0.1(4) 1_555 1_555 1_555 1_555 yes
C(01) N(1) C(1) C(2) 0.0(3) 1_555 1_555 1_555 1_555 yes
C(01) C(02) N(2) C(10) 177.3(2) 1_555 1_555 1_555 1_555 yes
C(01) C(02) C(7) C(6) 1.0(3) 1_555 1_555 1_555 1_555 yes
C(01) C(02) C(7) C(8) -177.8(2) 1_555 1_555 1_555 1_555 yes
C(01) C(4) C(3) C(2) 0.3(3) 1_555 1_555 1_555 1_555 yes
C(01) C(4) C(5) C(6) 1.0(3) 1_555 1_555 1_555 1_555 yes
C(2) C(3) C(4) C(5) 179.7(2) 1_555 1_555 1_555 1_555 yes
C(02) N(2) C(10) C(9) 1.0(3) 1_555 1_555 1_555 1_555 yes
C(02) C(01) C(4) C(3) 178.5(2) 1_555 1_555 1_555 1_555 yes
C(02) C(01) C(4) C(5) -0.9(3) 1_555 1_555 1_555 1_555 yes
C(02) C(7) C(6) C(5) -1.0(3) 1_555 1_555 1_555 1_555 yes
C(02) C(7) C(8) C(9) 0.3(3) 1_555 1_555 1_555 1_555 yes
C(3) C(4) C(5) C(6) -178.4(2) 1_555 1_555 1_555 1_555 yes
C(4) C(01) C(02) C(7) 0.0(3) 1_555 1_555 1_555 1_555 yes
C(4) C(5) C(6) C(7) 0.0(4) 1_555 1_555 1_555 1_555 yes
C(5) C(6) C(7) C(8) 177.8(2) 1_555 1_555 1_555 1_555 yes
C(6) C(7) C(8) C(9) -178.4(2) 1_555 1_555 1_555 1_555 yes
C(7) C(02) N(2) C(10) -1.4(3) 1_555 1_555 1_555 1_555 yes
C(7) C(8) C(9) C(10) -0.8(3) 1_555 1_555 1_555 1_555 yes
C(11) C(12) C(13) C(14) 178.9(2) 1_555 1_555 1_555 1_555 yes
C(11) C(12) C(14) C(13) -178.9(2) 1_555 1_555 2_686 2_686 yes
C(21) C(22) C(23) C(24) 179.2(2) 1_555 1_555 1_555 1_555 yes
C(21) C(22) C(24) C(23) -179.2(2) 1_555 1_555 2_475 2_475 yes
